data_4501940
loop_
_publ_author_name
'Momose, Aaron Alexander'
'Bosch, Eric'

_publ_section_title
;
 Serendipity in the Crystallization of a Series of
 C-Alkylcalix[4]resorcinarenes from Alcoholic Solvents
;
_journal_issue 9
_journal_name_full 'Crystal Growth &amp; Design'
_journal_page_first 4043
_journal_paper_doi 10.1021/cg100737c
_journal_volume 10
_journal_year 2010
_chemical_formula_moiety 'C52 H72 O8, 4.5(C4 H10 O'
_chemical_formula_sum 'C70 H117 O12.5'
_chemical_formula_weight 1158.64
_chemical_name_common
; 
C-Hexylresorcinarene complex with t-butanol
;
_chemical_name_systematic
; 
 ? 
;
_space_group_IT_number 2
_space_group_name_Hall '-P 1'
_symmetry_cell_setting triclinic
_symmetry_space_group_name_Hall '-P 1'
_symmetry_space_group_name_H-M 'P -1'
_atom_sites_solution_hydrogens geom
_atom_sites_solution_primary direct
_atom_sites_solution_secondary difmap
_audit_creation_method SHELXL-97
_cell_angle_alpha 111.205(2)
_cell_angle_beta 100.202(2)
_cell_angle_gamma 102.036(2)
_cell_formula_units_Z 2
_cell_length_a 15.1627(18)
_cell_length_b 15.7027(18)
_cell_length_c 17.246(2)
_cell_measurement_reflns_used 5733
_cell_measurement_temperature 100(2)
_cell_measurement_theta_max 26.92
_cell_measurement_theta_min 2.28
_cell_volume 3597.5(7)
_computing_cell_refinement 'Bruker SMART'
_computing_data_reduction 'Bruker SAINT'
_computing_structure_refinement 'SHELXL-97 (Sheldrick, 1997)'
_computing_structure_solution 'SHELXS-97 (Sheldrick, 1990)'
_diffrn_ambient_temperature 100(2)
_diffrn_detector_area_resol_mean 8.3660
_diffrn_measured_fraction_theta_full 0.983
_diffrn_measured_fraction_theta_max 0.983
_diffrn_measurement_device_type 'CCD area detector'
_diffrn_measurement_method 'phi and omega scans'
_diffrn_radiation_monochromator graphite
_diffrn_radiation_source 'fine-focus sealed tube'
_diffrn_radiation_type MoK\a
_diffrn_radiation_wavelength 0.71073
_diffrn_reflns_av_R_equivalents 0.0698
_diffrn_reflns_av_sigmaI/netI 0.0905
_diffrn_reflns_limit_h_max 19
_diffrn_reflns_limit_h_min -19
_diffrn_reflns_limit_k_max 20
_diffrn_reflns_limit_k_min -20
_diffrn_reflns_limit_l_max 22
_diffrn_reflns_limit_l_min -22
_diffrn_reflns_number 45359
_diffrn_reflns_theta_full 27.32
_diffrn_reflns_theta_max 27.32
_diffrn_reflns_theta_min 1.32
_exptl_absorpt_coefficient_mu 0.071
_exptl_absorpt_correction_T_max 0.9906
_exptl_absorpt_correction_T_min 0.9730
_exptl_absorpt_correction_type multi-scan
_exptl_absorpt_process_details 'SADABS V2008/1 (Bruker AXS)'
_exptl_crystal_colour colourless
_exptl_crystal_density_diffrn 1.070
_exptl_crystal_density_method 'not measured'
_exptl_crystal_description irregular
_exptl_crystal_F_000 1274
_exptl_crystal_size_max 0.39
_exptl_crystal_size_mid 0.27
_exptl_crystal_size_min 0.13
_refine_diff_density_max 0.428
_refine_diff_density_min -0.429
_refine_diff_density_rms 0.059
_refine_ls_extinction_method none
_refine_ls_goodness_of_fit_ref 1.012
_refine_ls_hydrogen_treatment constr
_refine_ls_matrix_type full
_refine_ls_number_parameters 785
_refine_ls_number_reflns 15963
_refine_ls_number_restraints 0
_refine_ls_restrained_S_all 1.012
_refine_ls_R_factor_all 0.1301
_refine_ls_R_factor_gt 0.0649
_refine_ls_shift/su_max 0.000
_refine_ls_shift/su_mean 0.000
_refine_ls_structure_factor_coef Fsqd
_refine_ls_weighting_details 'calc w=1/[\s^2^(Fo^2^)+(0.0857P)^2^+0.2527P] where P=(Fo^2^+2Fc^2^)/3'
_refine_ls_weighting_scheme calc
_refine_ls_wR_factor_gt 0.1514
_refine_ls_wR_factor_ref 0.1825
_reflns_number_gt 8988
_reflns_number_total 15963
_reflns_threshold_expression >2sigma(I)
_cod_data_source_file cg100737c_si_001.cif
_cod_data_source_block com05
_cod_depositor_comments
;
The following automatic conversions were performed:

'_symmetry_cell_setting' value 'Triclinic' changed to 'triclinic'
according to /home/saulius/struct/CIF-dictionaries/cif_core.dic
dictionary named 'cif_core.dic' version 2.4.2 from 2011-04-26.

Automatic conversion script
Id: cif_fix_values 1715 2011-07-08 13:25:40Z adriana 
;
_cod_original_cell_volume 3597.6(7)
_cod_original_sg_symbol_H-M P-1
_cod_original_formula_sum 'C70 H117 O12.50'
_cod_database_code 4501940

loop_
_symmetry_equiv_pos_as_xyz
'x, y, z'
'-x, -y, -z'

loop_
_atom_site_label
_atom_site_type_symbol
_atom_site_fract_x
_atom_site_fract_y
_atom_site_fract_z
_atom_site_U_iso_or_equiv
_atom_site_adp_type
_atom_site_occupancy
_atom_site_symmetry_multiplicity
_atom_site_calc_flag
_atom_site_refinement_flags
O1 O 0.35025(12) 0.13692(11) 0.04637(10) 0.0253(4) Uani 1 1 d .
H1O H 0.3395 0.1872 0.0764 0.030 Uiso 1 1 calc R
C1 C 0.31045(15) 0.02019(16) 0.19206(15) 0.0176(5) Uani 1 1 d .
H1 H 0.3122 0.0362 0.2511 0.021 Uiso 1 1 calc R
O2 O 0.25724(12) -0.19260(11) -0.00681(10) 0.0243(4) Uani 1 1 d .
H2O H 0.2575 -0.1968 -0.0567 0.029 Uiso 1 1 calc R
C2 C 0.33448(15) 0.09467(16) 0.16675(15) 0.0169(5) Uani 1 1 d .
O3 O 0.11477(11) -0.30671(11) 0.01110(10) 0.0234(4) Uani 1 1 d .
H3O H 0.1610 -0.2713 0.0059 0.028 Uiso 1 1 calc R
C3 C 0.32805(16) 0.06933(16) 0.07900(15) 0.0186(5) Uani 1 1 d .
O4 O -0.13805(11) -0.25871(12) 0.12698(11) 0.0250(4) Uani 1 1 d .
H4O H -0.1546 -0.2127 0.1572 0.030 Uiso 1 1 calc R
C4 C 0.30187(16) -0.02574(17) 0.02117(15) 0.0207(5) Uani 1 1 d .
H4 H 0.2983 -0.0419 -0.0382 0.025 Uiso 1 1 calc R
O5 O -0.19602(11) -0.11126(11) 0.21391(11) 0.0250(4) Uani 1 1 d .
H5O H -0.2443 -0.1073 0.1846 0.030 Uiso 1 1 calc R
C5 C 0.28101(15) -0.09710(16) 0.04972(15) 0.0183(5) Uani 1 1 d .
O6 O -0.09771(11) 0.21883(12) 0.26872(12) 0.0257(4) Uani 1 1 d .
H6O H -0.0505 0.2568 0.2673 0.031 Uiso 1 1 calc R
C6 C 0.28407(15) -0.07594(16) 0.13638(15) 0.0180(5) Uani 1 1 d .
O7 O 0.04750(11) 0.33431(12) 0.25474(11) 0.0229(4) Uani 1 1 d .
H7O H 0.0370 0.3580 0.2187 0.027 Uiso 1 1 calc R
C7 C 0.25705(15) -0.15540(16) 0.16678(14) 0.0176(5) Uani 1 1 d .
H7 H 0.2699 -0.2127 0.1264 0.021 Uiso 1 1 calc R
O8 O 0.30590(11) 0.29564(12) 0.13269(10) 0.0230(4) Uani 1 1 d .
H8O H 0.2802 0.3205 0.1030 0.028 Uiso 1 1 calc R
C8 C 0.15137(15) -0.18369(16) 0.15741(15) 0.0180(5) Uani 1 1 d .
O9 O 0.34812(11) 0.10386(14) -0.12188(11) 0.0301(4) Uani 1 1 d .
H9O H 0.3557 0.1137 -0.0696 0.036 Uiso 1 1 calc R
C9 C 0.08714(16) -0.25409(16) 0.08111(15) 0.0185(5) Uani 1 1 d .
O10 O 0.26231(12) -0.21258(12) -0.16424(11) 0.0259(4) Uani 1 1 d .
H10O H 0.2135 -0.2105 -0.1944 0.031 Uiso 1 1 calc R
C10 C -0.00848(16) -0.27647(16) 0.07289(15) 0.0205(5) Uani 1 1 d .
H10 H -0.0513 -0.3239 0.0202 0.025 Uiso 1 1 calc R
O11 O 0.00979(12) 0.41576(11) 0.15123(11) 0.0271(4) Uani 1 1 d .
H11O H -0.0267 0.3903 0.1009 0.033 Uiso 1 1 calc R
C11 C -0.04177(15) -0.23034(16) 0.14063(15) 0.0191(5) Uani 1 1 d .
O12 O 0.25227(11) 0.38752(12) 0.03934(10) 0.0239(4) Uani 1 1 d .
H12O H 0.2151 0.3501 -0.0093 0.029 Uiso 1 1 calc R
C12 C 0.01906(16) -0.16067(16) 0.21937(15) 0.0182(5) Uani 1 1 d .
O13 O 0.0535(6) 0.0121(7) 0.0840(5) 0.139(3) Uani 0.50 1 d P
H13O H 0.1045 0.0554 0.1005 0.166 Uiso 0.50 1 calc PR
C13 C 0.11460(15) -0.13871(16) 0.22423(15) 0.0181(5) Uani 1 1 d .
H13 H 0.1572 -0.0900 0.2764 0.022 Uiso 1 1 calc R
C14 C -0.01670(16) -0.10971(16) 0.29574(15) 0.0183(5) Uani 1 1 d .
H14 H -0.0781 -0.1542 0.2889 0.022 Uiso 1 1 calc R
C15 C -0.03711(15) -0.02061(16) 0.29021(14) 0.0176(5) Uani 1 1 d .
C16 C -0.12668(16) -0.02431(17) 0.24887(15) 0.0211(5) Uani 1 1 d .
C17 C -0.14493(16) 0.05558(17) 0.24221(16) 0.0228(5) Uani 1 1 d .
H17 H -0.2063 0.0518 0.2138 0.027 Uiso 1 1 calc R
C18 C -0.07365(16) 0.14161(17) 0.27704(15) 0.0206(5) Uani 1 1 d .
C19 C 0.01651(15) 0.14967(16) 0.32062(14) 0.0183(5) Uani 1 1 d .
C20 C 0.03181(16) 0.06662(16) 0.32434(14) 0.0184(5) Uani 1 1 d .
H20 H 0.0933 0.0700 0.3520 0.022 Uiso 1 1 calc R
C21 C 0.09467(15) 0.24468(16) 0.36367(14) 0.0179(5) Uani 1 1 d .
H21 H 0.0631 0.2961 0.3767 0.022 Uiso 1 1 calc R
C22 C 0.15142(15) 0.25862(15) 0.30242(14) 0.0166(5) Uani 1 1 d .
C23 C 0.12609(16) 0.30377(16) 0.24947(15) 0.0198(5) Uani 1 1 d .
C24 C 0.17649(16) 0.31697(16) 0.19300(15) 0.0189(5) Uani 1 1 d .
H24 H 0.1579 0.3480 0.1576 0.023 Uiso 1 1 calc R
C25 C 0.25450(15) 0.28422(16) 0.18884(14) 0.0175(5) Uani 1 1 d .
C26 C 0.28298(15) 0.23816(15) 0.23970(14) 0.0165(5) Uani 1 1 d .
C27 C 0.23000(15) 0.22655(15) 0.29497(14) 0.0175(5) Uani 1 1 d .
H27 H 0.2483 0.1948 0.3299 0.021 Uiso 1 1 calc R
C28 C 0.36699(15) 0.19932(15) 0.23155(14) 0.0166(5) Uani 1 1 d .
H28 H 0.4060 0.2358 0.2062 0.020 Uiso 1 1 calc R
C29 C 0.31829(16) -0.13000(16) 0.25779(15) 0.0203(5) Uani 1 1 d .
H29A H 0.3849 -0.1060 0.2601 0.024 Uiso 1 1 calc R
H29B H 0.3025 -0.0774 0.3002 0.024 Uiso 1 1 calc R
C30 C 0.30710(18) -0.21304(18) 0.28483(17) 0.0288(6) Uani 1 1 d .
H30A H 0.3262 -0.2643 0.2445 0.035 Uiso 1 1 calc R
H30B H 0.2400 -0.2393 0.2799 0.035 Uiso 1 1 calc R
C31 C 0.36519(19) -0.1844(2) 0.37760(18) 0.0345(7) Uani 1 1 d .
H31A H 0.3482 -0.1308 0.4173 0.041 Uiso 1 1 calc R
H31B H 0.3479 -0.2391 0.3933 0.041 Uiso 1 1 calc R
C32 C 0.47114(19) -0.1545(2) 0.39168(18) 0.0362(7) Uani 1 1 d .
H32A H 0.4882 -0.1017 0.3735 0.043 Uiso 1 1 calc R
H32B H 0.4886 -0.2092 0.3541 0.043 Uiso 1 1 calc R
C33 C 0.5281(2) -0.1219(2) 0.48512(19) 0.0437(8) Uani 1 1 d .
H33A H 0.5085 -0.1731 0.5046 0.052 Uiso 1 1 calc R
H33B H 0.5138 -0.0647 0.5224 0.052 Uiso 1 1 calc R
C34 C 0.6340(2) -0.0978(3) 0.4968(2) 0.0593(10) Uani 1 1 d .
H34A H 0.6538 -0.0474 0.4773 0.089 Uiso 1 1 calc R
H34B H 0.6492 -0.1550 0.4626 0.089 Uiso 1 1 calc R
H34C H 0.6668 -0.0755 0.5581 0.089 Uiso 1 1 calc R
C35 C 0.04699(16) -0.08750(17) 0.38449(15) 0.0215(5) Uani 1 1 d .
H35A H 0.1090 -0.0445 0.3926 0.026 Uiso 1 1 calc R
H35B H 0.0198 -0.0524 0.4297 0.026 Uiso 1 1 calc R
C36 C 0.06159(18) -0.17495(18) 0.39810(16) 0.0278(6) Uani 1 1 d .
H36A H -0.0004 -0.2212 0.3845 0.033 Uiso 1 1 calc R
H36B H 0.0954 -0.2063 0.3574 0.033 Uiso 1 1 calc R
C37 C 0.1168(2) -0.1500(2) 0.49008(18) 0.0408(7) Uani 1 1 d .
H37A H 0.0776 -0.1299 0.5294 0.049 Uiso 1 1 calc R
H37B H 0.1730 -0.0949 0.5074 0.049 Uiso 1 1 calc R
C38 C 0.1486(2) -0.2323(2) 0.50227(19) 0.0454(8) Uani 1 1 d .
H38A H 0.1887 -0.2518 0.4637 0.055 Uiso 1 1 calc R
H38B H 0.1873 -0.2086 0.5627 0.055 Uiso 1 1 calc R
C39 C 0.0694(2) -0.3184(2) 0.4837(2) 0.0495(8) Uani 1 1 d .
H39A H 0.0305 -0.3422 0.4233 0.059 Uiso 1 1 calc R
H39B H 0.0294 -0.2992 0.5224 0.059 Uiso 1 1 calc R
C40 C 0.1023(3) -0.4003(2) 0.4958(2) 0.0572(9) Uani 1 1 d .
H40A H 0.1346 -0.3798 0.5570 0.086 Uiso 1 1 calc R
H40B H 0.1455 -0.4168 0.4607 0.086 Uiso 1 1 calc R
H40C H 0.0479 -0.4564 0.4775 0.086 Uiso 1 1 calc R
C41 C 0.15474(17) 0.25745(17) 0.45124(15) 0.0219(5) Uani 1 1 d .
H41A H 0.1128 0.2380 0.4837 0.026 Uiso 1 1 calc R
H41B H 0.1949 0.2145 0.4407 0.026 Uiso 1 1 calc R
C42 C 0.21671(19) 0.35948(18) 0.50636(16) 0.0305(6) Uani 1 1 d .
H42A H 0.1765 0.4020 0.5200 0.037 Uiso 1 1 calc R
H42B H 0.2561 0.3803 0.4727 0.037 Uiso 1 1 calc R
C43 C 0.2802(2) 0.3703(2) 0.59078(17) 0.0360(7) Uani 1 1 d .
H43A H 0.3229 0.3306 0.5766 0.043 Uiso 1 1 calc R
H43B H 0.3194 0.4378 0.6227 0.043 Uiso 1 1 calc R
C44 C 0.2289(2) 0.3420(2) 0.64994(18) 0.0402(7) Uani 1 1 d .
H44A H 0.1937 0.2731 0.6197 0.048 Uiso 1 1 calc R
H44B H 0.1825 0.3779 0.6603 0.048 Uiso 1 1 calc R
C45 C 0.2914(2) 0.3599(2) 0.73706(19) 0.0506(8) Uani 1 1 d .
H45A H 0.3290 0.4281 0.7665 0.061 Uiso 1 1 calc R
H45B H 0.2513 0.3471 0.7735 0.061 Uiso 1 1 calc R
C46 C 0.3570(3) 0.2992(3) 0.7303(2) 0.0670(11) Uani 1 1 d .
H46A H 0.4006 0.3154 0.6986 0.100 Uiso 1 1 calc R
H46B H 0.3206 0.2315 0.6994 0.100 Uiso 1 1 calc R
H46C H 0.3924 0.3112 0.7885 0.100 Uiso 1 1 calc R
C47 C 0.43045(15) 0.21668(16) 0.31893(15) 0.0191(5) Uani 1 1 d .
H47A H 0.3920 0.1908 0.3507 0.023 Uiso 1 1 calc R
H47B H 0.4775 0.1817 0.3087 0.023 Uiso 1 1 calc R
C48 C 0.48080(16) 0.32203(17) 0.37421(15) 0.0231(5) Uani 1 1 d .
H48A H 0.4335 0.3567 0.3846 0.028 Uiso 1 1 calc R
H48B H 0.5185 0.3478 0.3419 0.028 Uiso 1 1 calc R
C49 C 0.54490(17) 0.34107(17) 0.46077(15) 0.0240(5) Uani 1 1 d .
H49A H 0.5058 0.3283 0.4979 0.029 Uiso 1 1 calc R
H49B H 0.5827 0.2957 0.4511 0.029 Uiso 1 1 calc R
C50 C 0.61085(19) 0.44227(18) 0.50836(16) 0.0301(6) Uani 1 1 d .
H50A H 0.5731 0.4876 0.5166 0.036 Uiso 1 1 calc R
H50B H 0.6510 0.4544 0.4717 0.036 Uiso 1 1 calc R
C51 C 0.6737(2) 0.4626(2) 0.59627(16) 0.0351(7) Uani 1 1 d .
H51A H 0.7086 0.4147 0.5886 0.042 Uiso 1 1 calc R
H51B H 0.7204 0.5264 0.6187 0.042 Uiso 1 1 calc R
C52 C 0.6211(2) 0.4604(2) 0.66298(18) 0.0430(8) Uani 1 1 d .
H52A H 0.5790 0.3957 0.6440 0.064 Uiso 1 1 calc R
H52B H 0.5842 0.5056 0.6693 0.064 Uiso 1 1 calc R
H52C H 0.6660 0.4783 0.7187 0.064 Uiso 1 1 calc R
C53 C 0.50696(18) 0.18337(19) -0.11017(19) 0.0353(7) Uani 1 1 d .
H53A H 0.5194 0.2129 -0.0471 0.053 Uiso 1 1 calc R
H53B H 0.4853 0.2253 -0.1346 0.053 Uiso 1 1 calc R
H53C H 0.5647 0.1739 -0.1250 0.053 Uiso 1 1 calc R
C54 C 0.43177(16) 0.08731(19) -0.14718(16) 0.0253(6) Uani 1 1 d .
C55 C 0.46233(19) 0.0189(2) -0.11277(19) 0.0354(7) Uani 1 1 d .
H55A H 0.4109 -0.0408 -0.1353 0.053 Uiso 1 1 calc R
H55B H 0.4786 0.0479 -0.0494 0.053 Uiso 1 1 calc R
H55C H 0.5172 0.0051 -0.1314 0.053 Uiso 1 1 calc R
C56 C 0.40225(19) 0.0435(2) -0.24521(17) 0.0392(7) Uani 1 1 d .
H56A H 0.3813 0.0885 -0.2657 0.059 Uiso 1 1 calc R
H56B H 0.3507 -0.0159 -0.2668 0.059 Uiso 1 1 calc R
H56C H 0.4556 0.0295 -0.2666 0.059 Uiso 1 1 calc R
C57 C 0.3127(2) -0.2682(3) -0.29275(19) 0.0532(9) Uani 1 1 d .
H57A H 0.3632 -0.2081 -0.2713 0.080 Uiso 1 1 calc R
H57B H 0.2556 -0.2628 -0.3250 0.080 Uiso 1 1 calc R
H57C H 0.3315 -0.3204 -0.3310 0.080 Uiso 1 1 calc R
C58 C 0.29375(18) -0.28921(19) -0.21629(16) 0.0288(6) Uani 1 1 d .
C59 C 0.2192(2) -0.3823(2) -0.2463(2) 0.0573(9) Uani 1 1 d .
H59A H 0.1620 -0.3812 -0.2823 0.086 Uiso 1 1 calc R
H59B H 0.2059 -0.3920 -0.1961 0.086 Uiso 1 1 calc R
H59C H 0.2409 -0.4346 -0.2804 0.086 Uiso 1 1 calc R
C60 C 0.3841(2) -0.2841(3) -0.15834(19) 0.0491(9) Uani 1 1 d .
H60A H 0.3713 -0.2947 -0.1083 0.074 Uiso 1 1 calc R
H60B H 0.4294 -0.2209 -0.1384 0.074 Uiso 1 1 calc R
H60C H 0.4101 -0.3335 -0.1908 0.074 Uiso 1 1 calc R
C61 C -0.0385(2) 0.5580(2) 0.1761(2) 0.0452(8) Uani 1 1 d .
H61A H -0.0803 0.5284 0.1170 0.068 Uiso 1 1 calc R
H61B H -0.0158 0.6274 0.1947 0.068 Uiso 1 1 calc R
H61C H -0.0728 0.5439 0.2152 0.068 Uiso 1 1 calc R
C62 C 0.04421(18) 0.51811(17) 0.17795(16) 0.0255(6) Uani 1 1 d .
C63 C 0.09955(19) 0.53777(19) 0.11840(18) 0.0335(6) Uani 1 1 d .
H63A H 0.1506 0.5084 0.1190 0.050 Uiso 1 1 calc R
H63B H 0.1259 0.6070 0.1381 0.050 Uiso 1 1 calc R
H63C H 0.0581 0.5107 0.0594 0.050 Uiso 1 1 calc R
C64 C 0.1084(2) 0.5563(2) 0.26896(18) 0.0475(8) Uani 1 1 d .
H64A H 0.0731 0.5381 0.3059 0.071 Uiso 1 1 calc R
H64B H 0.1324 0.6262 0.2924 0.071 Uiso 1 1 calc R
H64C H 0.1610 0.5292 0.2674 0.071 Uiso 1 1 calc R
C65 C 0.2951(2) 0.4998(2) -0.02336(19) 0.0424(7) Uani 1 1 d .
H65A H 0.2535 0.4530 -0.0800 0.064 Uiso 1 1 calc R
H65B H 0.3479 0.5405 -0.0314 0.064 Uiso 1 1 calc R
H65C H 0.2601 0.5396 0.0081 0.064 Uiso 1 1 calc R
C66 C 0.33167(17) 0.44775(18) 0.02806(16) 0.0277(6) Uani 1 1 d .
C67 C 0.3858(2) 0.3838(2) -0.01845(19) 0.0418(7) Uani 1 1 d .
H67A H 0.4090 0.3521 0.0169 0.063 Uiso 1 1 calc R
H67B H 0.4389 0.4227 -0.0278 0.063 Uiso 1 1 calc R
H67C H 0.3442 0.3354 -0.0744 0.063 Uiso 1 1 calc R
C68 C 0.3900(2) 0.5171(2) 0.11839(18) 0.0406(7) Uani 1 1 d .
H68A H 0.3518 0.5537 0.1482 0.061 Uiso 1 1 calc R
H68B H 0.4442 0.5610 0.1152 0.061 Uiso 1 1 calc R
H68C H 0.4120 0.4817 0.1504 0.061 Uiso 1 1 calc R
C69 C 0.0911(7) 0.0731(7) -0.0071(8) 0.179(5) Uani 0.75 1 d P
H69A H 0.1282 0.0358 -0.0378 0.268 Uiso 0.75 1 calc PR
H69B H 0.1301 0.1181 0.0512 0.268 Uiso 0.75 1 calc PR
H69C H 0.0688 0.1087 -0.0388 0.268 Uiso 0.75 1 calc PR
C70 C 0.0000 0.0000 0.0000 0.154(4) Uani 1 2 d S
C71 C -0.0386(6) 0.0959(7) 0.0458(7) 0.162(4) Uani 0.75 1 d P
H71A H 0.0103 0.1550 0.0594 0.243 Uiso 0.75 1 calc PR
H71B H -0.0531 0.0962 0.0991 0.243 Uiso 0.75 1 calc PR
H71C H -0.0953 0.0915 0.0053 0.243 Uiso 0.75 1 calc PR

loop_
_atom_site_aniso_label
_atom_site_aniso_U_11
_atom_site_aniso_U_22
_atom_site_aniso_U_33
_atom_site_aniso_U_23
_atom_site_aniso_U_13
_atom_site_aniso_U_12
O1 0.0315(10) 0.0227(9) 0.0256(10) 0.0114(8) 0.0112(8) 0.0109(8)
C1 0.0115(11) 0.0228(12) 0.0173(12) 0.0061(10) 0.0034(9) 0.0073(10)
O2 0.0269(10) 0.0208(9) 0.0201(9) 0.0039(7) 0.0073(8) 0.0043(7)
C2 0.0092(11) 0.0186(12) 0.0222(12) 0.0072(10) 0.0029(9) 0.0058(9)
O3 0.0187(9) 0.0221(9) 0.0234(9) 0.0048(7) 0.0054(7) 0.0030(7)
C3 0.0146(12) 0.0229(13) 0.0209(12) 0.0101(10) 0.0067(10) 0.0071(10)
O4 0.0111(8) 0.0267(9) 0.0311(10) 0.0067(8) 0.0030(7) 0.0052(7)
C4 0.0176(12) 0.0269(13) 0.0171(12) 0.0077(10) 0.0053(10) 0.0077(10)
O5 0.0109(8) 0.0247(9) 0.0376(10) 0.0139(8) 0.0013(7) 0.0045(7)
C5 0.0106(11) 0.0178(12) 0.0236(13) 0.0057(10) 0.0036(10) 0.0047(9)
O6 0.0155(9) 0.0256(9) 0.0437(11) 0.0219(9) 0.0066(8) 0.0094(7)
C6 0.0108(11) 0.0219(12) 0.0215(12) 0.0092(10) 0.0033(9) 0.0057(10)
O7 0.0200(9) 0.0286(9) 0.0309(10) 0.0193(8) 0.0087(7) 0.0146(7)
C7 0.0146(12) 0.0167(11) 0.0202(12) 0.0056(10) 0.0042(9) 0.0062(9)
O8 0.0224(9) 0.0292(10) 0.0270(10) 0.0177(8) 0.0105(8) 0.0124(8)
C8 0.0124(12) 0.0175(12) 0.0249(13) 0.0109(10) 0.0023(10) 0.0048(9)
O9 0.0171(9) 0.0512(12) 0.0270(10) 0.0175(9) 0.0091(8) 0.0159(8)
C9 0.0172(12) 0.0184(12) 0.0208(12) 0.0076(10) 0.0059(10) 0.0071(10)
O10 0.0217(10) 0.0296(9) 0.0270(9) 0.0093(8) 0.0051(7) 0.0149(8)
C10 0.0163(12) 0.0182(12) 0.0215(12) 0.0058(10) 0.0001(10) 0.0026(10)
O11 0.0286(10) 0.0189(9) 0.0268(10) 0.0084(8) -0.0042(8) 0.0051(8)
C11 0.0107(11) 0.0208(12) 0.0276(13) 0.0132(11) 0.0030(10) 0.0043(10)
O12 0.0177(9) 0.0279(10) 0.0256(9) 0.0125(8) 0.0051(7) 0.0037(7)
C12 0.0157(12) 0.0173(12) 0.0245(13) 0.0112(10) 0.0045(10) 0.0067(10)
O13 0.104(6) 0.164(8) 0.092(5) 0.028(5) -0.023(5) 0.017(5)
C13 0.0133(12) 0.0161(11) 0.0216(12) 0.0070(10) -0.0002(9) 0.0034(9)
C14 0.0126(11) 0.0190(12) 0.0239(13) 0.0100(10) 0.0038(10) 0.0051(9)
C15 0.0139(12) 0.0205(12) 0.0205(12) 0.0097(10) 0.0055(9) 0.0066(10)
C16 0.0118(12) 0.0218(12) 0.0286(13) 0.0109(11) 0.0037(10) 0.0037(10)
C17 0.0134(12) 0.0266(13) 0.0297(14) 0.0127(11) 0.0038(10) 0.0089(10)
C18 0.0163(12) 0.0237(13) 0.0253(13) 0.0117(11) 0.0058(10) 0.0099(10)
C19 0.0134(12) 0.0240(12) 0.0202(12) 0.0100(10) 0.0065(9) 0.0075(10)
C20 0.0131(12) 0.0253(13) 0.0197(12) 0.0105(10) 0.0042(9) 0.0098(10)
C21 0.0158(12) 0.0171(12) 0.0225(12) 0.0089(10) 0.0046(10) 0.0072(10)
C22 0.0143(12) 0.0141(11) 0.0176(12) 0.0051(9) 0.0010(9) 0.0025(9)
C23 0.0166(12) 0.0191(12) 0.0226(13) 0.0072(10) 0.0025(10) 0.0081(10)
C24 0.0189(12) 0.0197(12) 0.0206(12) 0.0105(10) 0.0028(10) 0.0088(10)
C25 0.0157(12) 0.0180(12) 0.0187(12) 0.0083(10) 0.0041(10) 0.0043(9)
C26 0.0128(11) 0.0141(11) 0.0176(12) 0.0033(9) 0.0019(9) 0.0021(9)
C27 0.0166(12) 0.0161(11) 0.0189(12) 0.0080(10) 0.0008(9) 0.0050(9)
C28 0.0118(11) 0.0170(11) 0.0200(12) 0.0076(10) 0.0022(9) 0.0043(9)
C29 0.0140(12) 0.0213(12) 0.0262(13) 0.0106(11) 0.0042(10) 0.0063(10)
C30 0.0238(14) 0.0264(14) 0.0402(16) 0.0192(12) 0.0054(12) 0.0089(11)
C31 0.0336(16) 0.0359(16) 0.0398(16) 0.0248(14) 0.0047(13) 0.0101(13)
C32 0.0322(16) 0.0379(16) 0.0342(16) 0.0122(13) -0.0001(13) 0.0144(13)
C33 0.0437(19) 0.0391(17) 0.0453(18) 0.0232(15) -0.0055(14) 0.0109(14)
C34 0.046(2) 0.060(2) 0.048(2) 0.0062(17) -0.0136(16) 0.0202(18)
C35 0.0175(12) 0.0231(13) 0.0221(13) 0.0081(11) 0.0040(10) 0.0059(10)
C36 0.0303(15) 0.0287(14) 0.0262(14) 0.0123(12) 0.0065(11) 0.0116(12)
C37 0.053(2) 0.0371(16) 0.0308(16) 0.0167(14) 0.0006(14) 0.0138(15)
C38 0.056(2) 0.0446(18) 0.0333(17) 0.0223(15) -0.0041(14) 0.0123(16)
C39 0.052(2) 0.061(2) 0.059(2) 0.0375(18) 0.0297(17) 0.0283(18)
C40 0.068(2) 0.056(2) 0.057(2) 0.0347(19) 0.0139(18) 0.0183(19)
C41 0.0211(13) 0.0238(13) 0.0220(13) 0.0117(11) 0.0058(10) 0.0056(10)
C42 0.0333(15) 0.0260(14) 0.0252(14) 0.0093(12) 0.0012(12) 0.0030(12)
C43 0.0333(16) 0.0300(15) 0.0299(15) 0.0064(13) -0.0033(12) 0.0009(13)
C44 0.0459(18) 0.0409(17) 0.0301(16) 0.0123(14) 0.0073(13) 0.0123(14)
C45 0.061(2) 0.054(2) 0.0275(16) 0.0127(15) 0.0034(15) 0.0139(17)
C46 0.074(3) 0.079(3) 0.045(2) 0.021(2) -0.0002(18) 0.038(2)
C47 0.0127(12) 0.0204(12) 0.0223(12) 0.0070(10) 0.0031(10) 0.0056(10)
C48 0.0173(13) 0.0221(13) 0.0254(13) 0.0075(11) 0.0004(10) 0.0054(10)
C49 0.0214(13) 0.0215(13) 0.0237(13) 0.0070(11) 0.0020(10) 0.0033(10)
C50 0.0306(15) 0.0258(14) 0.0242(14) 0.0076(11) -0.0007(11) 0.0011(12)
C51 0.0355(16) 0.0310(15) 0.0241(14) 0.0077(12) -0.0025(12) -0.0039(12)
C52 0.053(2) 0.0386(17) 0.0277(16) 0.0113(14) 0.0052(14) 0.0041(15)
C53 0.0223(14) 0.0378(16) 0.0459(17) 0.0177(14) 0.0092(13) 0.0088(12)
C54 0.0124(12) 0.0390(15) 0.0293(14) 0.0171(12) 0.0076(10) 0.0105(11)
C55 0.0240(15) 0.0397(16) 0.0520(18) 0.0246(15) 0.0148(13) 0.0150(13)
C56 0.0261(15) 0.0558(19) 0.0318(16) 0.0148(14) 0.0105(12) 0.0080(14)
C57 0.048(2) 0.088(3) 0.0352(18) 0.0248(18) 0.0189(15) 0.0385(19)
C58 0.0252(14) 0.0349(15) 0.0264(14) 0.0073(12) 0.0073(11) 0.0188(12)
C59 0.054(2) 0.0305(17) 0.078(3) 0.0095(17) 0.0127(19) 0.0196(16)
C60 0.0415(19) 0.076(2) 0.0381(17) 0.0212(17) 0.0080(14) 0.0409(18)
C61 0.050(2) 0.0370(17) 0.068(2) 0.0305(16) 0.0267(17) 0.0261(15)
C62 0.0321(15) 0.0169(12) 0.0264(13) 0.0098(11) 0.0030(11) 0.0082(11)
C63 0.0310(15) 0.0304(15) 0.0403(16) 0.0169(13) 0.0075(13) 0.0092(12)
C64 0.069(2) 0.0271(15) 0.0299(16) 0.0089(13) -0.0045(15) 0.0011(15)
C65 0.052(2) 0.0397(17) 0.0380(17) 0.0230(14) 0.0116(15) 0.0066(15)
C66 0.0214(14) 0.0316(14) 0.0269(14) 0.0120(12) 0.0076(11) 0.0007(11)
C67 0.0280(16) 0.0468(18) 0.0435(18) 0.0127(15) 0.0158(14) 0.0028(14)
C68 0.0345(17) 0.0401(17) 0.0300(15) 0.0084(13) 0.0037(13) -0.0077(13)
C69 0.115(7) 0.125(8) 0.288(14) 0.060(8) 0.059(8) 0.062(6)
C70 0.095(7) 0.197(11) 0.108(7) 0.032(8) -0.034(6) 0.027(8)
C71 0.108(7) 0.145(8) 0.204(11) 0.050(8) 0.037(7) 0.023(6)

loop_
_atom_type_symbol
_atom_type_description
_atom_type_scat_dispersion_real
_atom_type_scat_dispersion_imag
_atom_type_scat_source
C C 0.0033 0.0016 'International Tables Vol C Tables 4.2.6.8 and 6.1.1.4'
H H 0.0000 0.0000 'International Tables Vol C Tables 4.2.6.8 and 6.1.1.4'
O O 0.0106 0.0060 'International Tables Vol C Tables 4.2.6.8 and 6.1.1.4'

loop_
_geom_angle_atom_site_label_1
_geom_angle_atom_site_label_2
_geom_angle_atom_site_label_3
_geom_angle
_geom_angle_site_symmetry_1
_geom_angle_site_symmetry_3
C6 C1 C2 124.0(2) . .
C1 C2 C3 116.9(2) . .
C1 C2 C28 121.8(2) . .
C3 C2 C28 121.2(2) . .
O1 C3 C4 116.9(2) . .
O1 C3 C2 122.1(2) . .
C4 C3 C2 120.9(2) . .
C5 C4 C3 120.0(2) . .
C4 C5 O2 120.8(2) . .
C4 C5 C6 121.5(2) . .
O2 C5 C6 117.7(2) . .
C1 C6 C5 116.6(2) . .
C1 C6 C7 122.2(2) . .
C5 C6 C7 121.2(2) . .
C6 C7 C8 110.47(18) . .
C6 C7 C29 112.03(18) . .
C8 C7 C29 113.83(19) . .
C13 C8 C9 116.7(2) . .
C13 C8 C7 121.5(2) . .
C9 C8 C7 121.8(2) . .
O3 C9 C10 116.6(2) . .
O3 C9 C8 122.4(2) . .
C10 C9 C8 120.9(2) . .
C11 C10 C9 120.4(2) . .
C10 C11 O4 116.3(2) . .
C10 C11 C12 121.4(2) . .
O4 C11 C12 122.3(2) . .
C13 C12 C11 116.3(2) . .
C13 C12 C14 121.6(2) . .
C11 C12 C14 122.1(2) . .
C8 C13 C12 124.2(2) . .
C15 C14 C12 109.93(18) . .
C15 C14 C35 112.07(19) . .
C12 C14 C35 114.24(19) . .
C20 C15 C16 117.0(2) . .
C20 C15 C14 122.0(2) . .
C16 C15 C14 121.0(2) . .
C17 C16 O5 121.3(2) . .
C17 C16 C15 121.1(2) . .
O5 C16 C15 117.6(2) . .
C16 C17 C18 120.0(2) . .
O6 C18 C17 116.6(2) . .
O6 C18 C19 122.2(2) . .
C17 C18 C19 121.2(2) . .
C20 C19 C18 116.6(2) . .
C20 C19 C21 121.2(2) . .
C18 C19 C21 122.2(2) . .
C15 C20 C19 124.0(2) . .
C22 C21 C19 111.73(18) . .
C22 C21 C41 113.88(19) . .
C19 C21 C41 111.51(18) . .
C23 C22 C27 116.4(2) . .
C23 C22 C21 120.9(2) . .
C27 C22 C21 122.7(2) . .
O7 C23 C24 120.9(2) . .
O7 C23 C22 117.2(2) . .
C24 C23 C22 122.0(2) . .
C23 C24 C25 119.1(2) . .
O8 C25 C24 120.56(19) . .
O8 C25 C26 117.9(2) . .
C24 C25 C26 121.6(2) . .
C27 C26 C25 117.0(2) . .
C27 C26 C28 122.3(2) . .
C25 C26 C28 120.7(2) . .
C26 C27 C22 124.0(2) . .
C2 C28 C26 110.42(17) . .
C2 C28 C47 113.16(18) . .
C26 C28 C47 113.31(18) . .
C30 C29 C7 114.32(19) . .
C29 C30 C31 113.2(2) . .
C32 C31 C30 114.6(2) . .
C31 C32 C33 114.0(2) . .
C32 C33 C34 113.2(3) . .
C36 C35 C14 114.9(2) . .
C37 C36 C35 112.8(2) . .
C36 C37 C38 114.3(2) . .
C39 C38 C37 114.0(3) . .
C38 C39 C40 113.4(3) . .
C42 C41 C21 113.19(19) . .
C41 C42 C43 112.8(2) . .
C44 C43 C42 114.9(2) . .
C43 C44 C45 115.0(3) . .
C46 C45 C44 113.6(3) . .
C48 C47 C28 112.35(19) . .
C47 C48 C49 113.4(2) . .
C50 C49 C48 114.0(2) . .
C49 C50 C51 114.3(2) . .
C52 C51 C50 113.9(2) . .
O9 C54 C55 108.7(2) . .
O9 C54 C56 105.38(19) . .
C55 C54 C56 111.2(2) . .
O9 C54 C53 107.9(2) . .
C55 C54 C53 111.7(2) . .
C56 C54 C53 111.7(2) . .
O10 C58 C59 109.2(2) . .
O10 C58 C60 105.6(2) . .
C59 C58 C60 112.8(3) . .
O10 C58 C57 107.2(2) . .
C59 C58 C57 111.3(3) . .
C60 C58 C57 110.4(2) . .
O11 C62 C63 109.2(2) . .
O11 C62 C61 108.8(2) . .
C63 C62 C61 111.6(2) . .
O11 C62 C64 104.93(19) . .
C63 C62 C64 110.1(2) . .
C61 C62 C64 112.0(2) . .
O12 C66 C68 105.5(2) . .
O12 C66 C65 108.8(2) . .
C68 C66 C65 111.1(2) . .
O12 C66 C67 108.0(2) . .
C68 C66 C67 111.4(2) . .
C65 C66 C67 111.7(2) . .
O13 C70 O13 179.997(1) 2 .
O13 C70 C69 89.6(5) 2 .
O13 C70 C69 90.4(5) . .
O13 C70 C69 90.4(5) 2 2
O13 C70 C69 89.6(5) . 2
C69 C70 C69 179.998(1) . 2
O13 C70 C71 91.9(5) 2 2
O13 C70 C71 88.1(5) . 2
C69 C70 C71 91.3(4) . 2
C69 C70 C71 88.7(4) 2 2
O13 C70 C71 88.1(5) 2 .
O13 C70 C71 91.9(5) . .
C69 C70 C71 88.7(4) . .
C69 C70 C71 91.2(4) 2 .
C71 C70 C71 179.998(1) 2 .

loop_
_geom_bond_atom_site_label_1
_geom_bond_atom_site_label_2
_geom_bond_distance
_geom_bond_site_symmetry_2
O1 C3 1.381(3) .
C1 C6 1.387(3) .
C1 C2 1.393(3) .
O2 C5 1.386(3) .
C2 C3 1.398(3) .
C2 C28 1.527(3) .
O3 C9 1.385(3) .
C3 C4 1.384(3) .
O4 C11 1.384(3) .
C4 C5 1.380(3) .
O5 C16 1.384(3) .
C5 C6 1.399(3) .
O6 C18 1.384(3) .
C6 C7 1.528(3) .
O7 C23 1.380(3) .
C7 C8 1.533(3) .
C7 C29 1.537(3) .
O8 C25 1.383(3) .
C8 C13 1.393(3) .
C8 C9 1.395(3) .
O9 C54 1.455(3) .
C9 C10 1.387(3) .
O10 C58 1.446(3) .
C10 C11 1.376(3) .
O11 C62 1.448(3) .
C11 C12 1.397(3) .
O12 C66 1.457(3) .
C12 C13 1.397(3) .
C12 C14 1.530(3) .
O13 C70 1.454(7) .
C14 C15 1.526(3) .
C14 C35 1.532(3) .
C15 C20 1.384(3) .
C15 C16 1.396(3) .
C16 C17 1.379(3) .
C17 C18 1.389(3) .
C18 C19 1.395(3) .
C19 C20 1.393(3) .
C19 C21 1.527(3) .
C21 C22 1.522(3) .
C21 C41 1.539(3) .
C22 C23 1.394(3) .
C22 C27 1.396(3) .
C23 C24 1.385(3) .
C24 C25 1.388(3) .
C25 C26 1.391(3) .
C26 C27 1.387(3) .
C26 C28 1.530(3) .
C28 C47 1.533(3) .
C29 C30 1.524(3) .
C30 C31 1.534(4) .
C31 C32 1.525(4) .
C32 C33 1.527(4) .
C33 C34 1.529(4) .
C35 C36 1.527(3) .
C36 C37 1.522(4) .
C37 C38 1.538(4) .
C38 C39 1.499(4) .
C39 C40 1.540(4) .
C41 C42 1.519(3) .
C42 C43 1.527(4) .
C43 C44 1.519(4) .
C44 C45 1.522(4) .
C45 C46 1.505(5) .
C47 C48 1.518(3) .
C48 C49 1.518(3) .
C49 C50 1.517(3) .
C50 C51 1.523(3) .
C51 C52 1.519(4) .
C53 C54 1.520(4) .
C54 C55 1.515(4) .
C54 C56 1.515(4) .
C57 C58 1.529(4) .
C58 C59 1.496(4) .
C58 C60 1.515(4) .
C61 C62 1.514(4) .
C62 C63 1.510(4) .
C62 C64 1.518(4) .
C65 C66 1.517(4) .
C66 C68 1.509(4) .
C66 C67 1.523(4) .
C69 C70 1.655(10) .
C70 O13 1.454(7) 2
C70 C69 1.655(10) 2
C70 C71 1.704(10) 2
C70 C71 1.704(10) .
